data_9001585
loop_
_publ_author_name
'Rouse, R. C.'
'Peacor, D. R.'

_publ_section_title
;Maricopaite, an unusual lead calcium zeolite with an interrupted
 mordenite-like framework and intrachannel Pb4 tetrahedral clusters
;
_journal_name_full 'American Mineralogist'
_journal_page_first 175
_journal_page_last 184
_journal_volume 79
_journal_year 1994
_chemical_formula_sum 'Al5.808 H46 O59.5 Pb3.746 Si18.192'
_chemical_name_mineral Maricopaite
_space_group_IT_number 38
_symmetry_space_group_name_Hall 'C -2 -2'
_symmetry_space_group_name_H-M 'C m 2 m'
_cell_angle_alpha 90
_cell_angle_beta 90
_cell_angle_gamma 90
_cell_formula_units_Z 2
_cell_length_a 19.434
_cell_length_b 19.702
_cell_length_c 7.538
_cell_volume 2886.215
_database_code_amcsd 0001636
_exptl_crystal_density_diffrn 2.810
_cod_original_formula_sum 'Pb3.746 (Si18.192 Al5.808) O59.5 H46'
_cod_database_code 9001585

loop_
_space_group_symop_operation_xyz
x,y,z
1/2+x,1/2+y,z
-x,y,z
1/2-x,1/2+y,z
x,y,-z
1/2+x,1/2+y,-z
-x,y,-z
1/2-x,1/2+y,-z

loop_
_atom_site_label
_atom_site_fract_x
_atom_site_fract_y
_atom_site_fract_z
_atom_site_occupancy
_atom_site_U_iso_or_equiv
_atom_site_type_symbol
_atom_site_attached_hydrogens
Pb1 0.09750 0.10440 0.50000 0.83000 0.02850 Pb 0
Pb2 0.09770 0.89880 0.00000 0.24500 0.02318 Pb 0
Pb3 0.00000 0.96620 0.23770 0.62300 0.02900 Pb 0
Pb4 0.00000 0.03590 0.25160 0.17500 0.04306 Pb 0
Si1 0.17900 0.29070 0.29560 0.75800 0.01482 Si 0
Al1 0.17900 0.29070 0.29560 0.24200 0.01482 Al 0
Si2 0.32110 0.21690 0.20430 0.75800 0.01748 Si 0
Al2 0.32110 0.21690 0.20430 0.24200 0.01748 Al 0
Si3 0.25460 0.92830 0.20760 0.75800 0.01494 Si 0
Al3 0.25460 0.92830 0.20760 0.24200 0.01494 Al 0
Si4 0.13950 0.92380 0.50000 0.75800 0.01267 Si 0
Al4 0.13950 0.92380 0.50000 0.24200 0.01267 Al 0
Si5 0.13420 0.08430 0.00000 0.75800 0.01393 Si 0
Al5 0.13420 0.08430 0.00000 0.24200 0.01393 Al 0
Si6 0.25540 0.07790 0.28850 0.75800 0.01596 Si 0
Al6 0.25540 0.07790 0.28850 0.24200 0.01596 Al 0
Si7 0.07940 0.23110 0.00000 0.75800 0.02026 Si 0
Al7 0.07940 0.23110 0.00000 0.24200 0.02026 Al 0
Si8 0.08170 0.77630 0.50000 0.75800 0.01393 Si 0
Al8 0.08170 0.77630 0.50000 0.24200 0.01393 Al 0
O1 0.18610 0.92000 0.32500 1.00000 0.03673 O 0
O2 0.08100 0.14410 0.00000 1.00000 0.02913 O 0
O3 0.09320 0.99160 0.50000 1.00000 0.04813 O 0
O4 0.08620 0.85860 0.50000 1.00000 0.01773 O 0
O5 0.34430 0.23070 0.00000 1.00000 0.02786 O 0
O6 0.18200 0.08640 0.18110 1.00000 0.02153 O 0
O7 0.31340 0.13420 0.24170 1.00000 0.02913 O 0
O8 0.16070 0.27690 0.50000 1.00000 0.04433 O 0
O9 0.08630 0.01620 0.00000 1.00000 0.03040 O 0
O10 0.18650 0.37080 0.26410 1.00000 0.02533 O 0
O11 0.25000 0.25360 0.25060 1.00000 0.04559 O 0
O12 0.11640 0.26040 0.17610 1.00000 0.03800 O 0
O13 0.38320 0.24240 0.32180 1.00000 0.04179 O 0
O14 0.28970 0.00300 0.24600 1.00000 0.03166 O 0
O15 0.22780 0.92190 0.00000 1.00000 0.03166 O 0
O16 0.23400 0.08380 0.50000 1.00000 0.02533 O 0
O17 0.00000 0.25300 0.00000 1.00000 0.03166 O 0
O18 0.00000 0.75570 0.50000 1.00000 0.03293 O 0
Wat19 0.00000 0.08280 0.30980 0.92500 0.02786 O 2
Wat20 0.00000 0.23100 0.50000 0.95000 0.03293 O 2
Wat21 0.08500 0.56100 0.00000 0.60000 0.03293 O 2
Wat22 0.00000 0.50100 0.09900 0.50000 0.03293 O 2
Wat23 0.06100 0.59400 0.50000 0.27500 0.03293 O 2
Wat24 0.07700 0.45600 0.24100 0.17500 0.03293 O 2
Wat25 0.07400 0.45700 0.38500 0.20000 0.03293 O 2
Wat26 0.07900 0.87100 0.00000 0.57500 0.03293 O 2
Wat27 0.07000 0.15100 0.50000 0.17500 0.03293 O 2
Wat28 0.00000 0.93300 0.21500 0.47500 0.03293 O 2

loop_
_cod_changelog_entry_id
_cod_changelog_entry_author
_cod_changelog_entry_date
_cod_changelog_entry_text
1
;cod-tools version 3.8.0
Id: cif_guess_AMCSD_atom_types 9581 2023-05-17 12:35:41Z saulius
;
2023-05-18T11:36:46+03:00
;Derived atom types and hydrogen counts
from atom names that follow the AMCSD naming convention
(Wat == water, O-H == hydroxyl).
;

loop_
_cod_related_entry_id
_cod_related_entry_database
_cod_related_entry_code
1 AMCSD 0001636
